data_7700932
loop_
_publ_author_name
'Biswas, Soumava'
'Mandal, Leena'
'Shen, Yongbing'
'Yamashita, Masahiro'

_publ_section_title
;
 Exploration of SMM behavior of Ln<sub>2</sub> complexes derived from
 thianaphthene-2-carboxylic acid.
;
_journal_issue 37
_journal_name_full 'Dalton transactions (Cambridge, England : 2003)'
_journal_page_first 14096
_journal_page_last 14102
_journal_paper_doi 10.1039/c9dt01984g
_journal_volume 48
_journal_year 2019
_chemical_formula_sum 'C60 H48 N2 O16 S6 Y2'
_chemical_formula_weight 1423.18
_space_group_crystal_system monoclinic
_space_group_IT_number 14
_space_group_name_Hall '-P 2ybc'
_space_group_name_H-M_alt 'P 1 21/c 1'
_symmetry_space_group_name_Hall '-P 2ybc'
_symmetry_space_group_name_H-M 'P 1 21/c 1'
_atom_sites_solution_hydrogens geom
_audit_creation_method SHELXL-2014/7
_audit_update_record
;
2019-05-08 deposited with the CCDC.    2019-08-26 downloaded from the CCDC.
;
_cell_angle_alpha 90
_cell_angle_beta 107.162(6)
_cell_angle_gamma 90
_cell_formula_units_Z 2
_cell_length_a 8.683(3)
_cell_length_b 25.161(8)
_cell_length_c 14.182(5)
_cell_measurement_reflns_used 8186
_cell_measurement_temperature 120(2)
_cell_measurement_theta_max 27.4584
_cell_measurement_theta_min 3.0067
_cell_volume 2960.4(17)
_computing_cell_refinement 'CrystalClear (Rigaku Inc., 2008)'
_computing_data_collection 'CrystalClear (Rigaku Inc., 2008)'
_computing_data_reduction 'CrystalClear (Rigaku Inc., 2008), SORTAV (Blessing, 1995)'
_computing_structure_refinement 'SHELXL-2014/7 (Sheldrick, 2014)'
_computing_structure_solution 'SIR92 (Altomare et al, 1994)'
_diffrn_ambient_temperature 120(2)
_diffrn_measured_fraction_theta_full 0.984
_diffrn_measured_fraction_theta_max 0.969
_diffrn_measurement_device_type 'Rigaku Saturn 724+'
_diffrn_radiation_type MoK\a
_diffrn_radiation_wavelength 0.71073
_diffrn_reflns_av_R_equivalents 0.0393
_diffrn_reflns_av_unetI/netI 0.0633
_diffrn_reflns_Laue_measured_fraction_full 0.984
_diffrn_reflns_Laue_measured_fraction_max 0.969
_diffrn_reflns_limit_h_max 9
_diffrn_reflns_limit_h_min -11
_diffrn_reflns_limit_k_max 32
_diffrn_reflns_limit_k_min -17
_diffrn_reflns_limit_l_max 18
_diffrn_reflns_limit_l_min -18
_diffrn_reflns_number 15909
_diffrn_reflns_point_group_measured_fraction_full 0.984
_diffrn_reflns_point_group_measured_fraction_max 0.969
_diffrn_reflns_theta_full 25.242
_diffrn_reflns_theta_max 27.458
_diffrn_reflns_theta_min 4.047
_exptl_absorpt_coefficient_mu 2.234
_exptl_absorpt_correction_T_max 1.0000
_exptl_absorpt_correction_T_min 0.7503
_exptl_absorpt_correction_type multi-scan
_exptl_absorpt_process_details '(Higashi, 1995)'
_exptl_crystal_colour White
_exptl_crystal_density_diffrn 1.597
_exptl_crystal_description Block
_exptl_crystal_F_000 1448
_exptl_crystal_size_max 0.200
_exptl_crystal_size_mid 0.150
_exptl_crystal_size_min 0.100
_refine_diff_density_max 5.328
_refine_diff_density_min -1.601
_refine_diff_density_rms 0.188
_refine_ls_extinction_method none
_refine_ls_goodness_of_fit_ref 1.116
_refine_ls_hydrogen_treatment constr
_refine_ls_matrix_type full
_refine_ls_number_parameters 381
_refine_ls_number_reflns 6579
_refine_ls_number_restraints 0
_refine_ls_restrained_S_all 1.116
_refine_ls_R_factor_all 0.1010
_refine_ls_R_factor_gt 0.0813
_refine_ls_shift/su_max 0.000
_refine_ls_shift/su_mean 0.000
_refine_ls_structure_factor_coef Fsqd
_refine_ls_weighting_details 'w=1/[\s^2^(Fo^2^)+(0.1400P)^2^+6.0000P] where P=(Fo^2^+2Fc^2^)/3'
_refine_ls_weighting_scheme calc
_refine_ls_wR_factor_gt 0.2211
_refine_ls_wR_factor_ref 0.2446
_reflns_Friedel_coverage 0.000
_reflns_number_gt 4947
_reflns_number_total 6579
_reflns_threshold_expression 'I > 2\s(I)'
_cod_data_source_file c9dt01984g2.cif
_cod_data_source_block 3
_cod_depositor_comments
;
The following automatic conversions were performed:

'_exptl_absorpt_correction_type' value 'Multi-scan' changed to
'multi-scan' according to
/home/data/users/saulius/crontab/automatic-downloads/rss-feeds/RSC/lib/dictionaries/cif_core.dic
dictionary named 'cif_core.dic' version 2.4.2 from 2011-04-26.

Automatic conversion script
Id: cif_fix_values 4973 2017-02-22 13:04:09Z antanas 

 Adding full bibliography for 7700930--7700932.cif.
;
_cod_database_code 7700932
_shelx_shelxl_version_number 2014/7
_shelx_space_group_comment
;
The symmetry employed for this shelxl refinement is uniquely defined
by the following loop, which should always be used as a source of
symmetry information in preference to the above space-group names.
They are only intended as comments.
;
_shelx_estimated_absorpt_t_min 0.664
_shelx_estimated_absorpt_t_max 0.807

loop_
_space_group_symop_operation_xyz
'x, y, z'
'-x, y+1/2, -z+1/2'
'-x, -y, -z'
'x, -y-1/2, z-1/2'

loop_
_atom_site_label
_atom_site_type_symbol
_atom_site_fract_x
_atom_site_fract_y
_atom_site_fract_z
_atom_site_U_iso_or_equiv
_atom_site_adp_type
_atom_site_occupancy
_atom_site_site_symmetry_order
_atom_site_calc_flag
_atom_site_refinement_flags_posn
_atom_site_refinement_flags_adp
_atom_site_refinement_flags_occupancy
C1 C 0.7947(7) 0.5674(2) 0.8080(4) 0.0203(11) Uani 1 1 d . . .
C2 C 0.8687(7) 0.6099(2) 0.7647(4) 0.0200(11) Uani 1 1 d . . .
C3 C 1.0250(7) 0.6334(2) 0.8050(5) 0.0236(12) Uani 1 1 d . . .
H3 H 1.0998 0.6250 0.8670 0.028 Uiso 1 1 calc R U .
C4 C 1.0497(7) 0.6721(2) 0.7351(4) 0.0222(12) Uani 1 1 d . . .
C5 C 1.1897(8) 0.7012(3) 0.7423(5) 0.0332(15) Uani 1 1 d . . .
H5 H 1.2799 0.6983 0.7996 0.040 Uiso 1 1 calc R U .
C6 C 1.1968(8) 0.7342(3) 0.6659(5) 0.0346(15) Uani 1 1 d . . .
H6 H 1.2925 0.7538 0.6710 0.042 Uiso 1 1 calc R U .
C7 C 1.0653(10) 0.7393(3) 0.5814(5) 0.0387(16) Uani 1 1 d . . .
H7 H 1.0728 0.7624 0.5300 0.046 Uiso 1 1 calc R U .
C8 C 0.9242(8) 0.7112(3) 0.5712(5) 0.0288(13) Uani 1 1 d . . .
H8 H 0.8353 0.7145 0.5134 0.035 Uiso 1 1 calc R U .
C9 C 0.9160(7) 0.6774(2) 0.6494(4) 0.0210(11) Uani 1 1 d . . .
C10 C 0.3402(7) 0.4719(2) 0.7389(4) 0.0202(11) Uani 1 1 d . . .
C11 C 0.1761(6) 0.4634(2) 0.6702(3) 0.0123(6) Uani 1 1 d . . .
C12 C 0.0190(6) 0.4862(2) 0.6975(4) 0.0123(6) Uani 0.9 1 d . . P
H12 H 0.0067 0.4733 0.7616 0.015 Uiso 0.9 1 calc R U P
C13 C -0.1073(6) 0.4605(2) 0.5991(3) 0.0123(6) Uani 1 1 d . . .
C14 C -0.2764(8) 0.4651(3) 0.5807(5) 0.0292(14) Uani 1 1 d . . .
H14 H -0.3031 0.4453 0.6350 0.035 Uiso 1 1 calc R U .
C15 C -0.3753(7) 0.4444(3) 0.4930(5) 0.0297(14) Uani 1 1 d . . .
H15 H -0.4889 0.4473 0.4789 0.036 Uiso 1 1 calc R U .
C16 C -0.3107(9) 0.4192(3) 0.4245(5) 0.0324(15) Uani 1 1 d . . .
H16 H -0.3813 0.4053 0.3651 0.039 Uiso 1 1 calc R U .
C17 C -0.1482(8) 0.4145(3) 0.4423(4) 0.0264(13) Uani 1 1 d . . .
H17 H -0.1056 0.3973 0.3958 0.032 Uiso 1 1 calc R U .
C18 C -0.0452(7) 0.4350(3) 0.5292(4) 0.0245(12) Uani 1 1 d . . .
C19 C 0.5181(6) 0.5966(2) 1.0058(4) 0.0186(11) Uani 1 1 d . . .
C20 C 0.5300(7) 0.6514(2) 0.9685(4) 0.0191(11) Uani 1 1 d . . .
C21 C 0.5953(7) 0.6668(2) 0.8905(5) 0.0261(13) Uani 1 1 d . . .
H21 H 0.6387 0.6437 0.8518 0.031 Uiso 1 1 calc R U .
C22 C 0.5825(7) 0.7254(3) 0.8819(4) 0.0248(12) Uani 1 1 d . . .
C23 C 0.6277(8) 0.7578(3) 0.8139(5) 0.0332(15) Uani 1 1 d . . .
H23 H 0.6757 0.7425 0.7682 0.040 Uiso 1 1 calc R U .
C24 C 0.6020(8) 0.8118(3) 0.8139(5) 0.0341(15) Uani 1 1 d . . .
H24 H 0.6306 0.8335 0.7669 0.041 Uiso 1 1 calc R U .
C25 C 0.5339(8) 0.8353(3) 0.8826(5) 0.0332(15) Uani 1 1 d . . .
H25 H 0.5194 0.8727 0.8824 0.040 Uiso 1 1 calc R U .
C26 C 0.4878(8) 0.8041(3) 0.9505(5) 0.0296(14) Uani 1 1 d . . .
H26 H 0.4407 0.8197 0.9963 0.035 Uiso 1 1 calc R U .
C27 C 0.5122(7) 0.7493(2) 0.9499(4) 0.0230(12) Uani 1 1 d . . .
C28 C 0.8233(7) 0.3970(3) 0.7904(4) 0.0243(12) Uani 1 1 d . . .
H28 H 0.7291 0.3904 0.7372 0.029 Uiso 1 1 calc R U .
C29 C 1.1024(8) 0.3756(3) 0.8757(5) 0.0331(15) Uani 1 1 d . . .
H29A H 1.0808 0.3967 0.9284 0.050 Uiso 1 1 calc R U .
H29B H 1.1812 0.3941 0.8503 0.050 Uiso 1 1 calc R U .
H29C H 1.1456 0.3408 0.9019 0.050 Uiso 1 1 calc R U .
C30 C 0.9606(9) 0.3324(3) 0.7160(5) 0.0345(15) Uani 1 1 d . . .
H30A H 0.8517 0.3262 0.6718 0.052 Uiso 1 1 calc R U .
H30B H 1.0083 0.2985 0.7439 0.052 Uiso 1 1 calc R U .
H30C H 1.0273 0.3485 0.6787 0.052 Uiso 1 1 calc R U .
C12A C -0.103(6) 0.510(2) 0.642(4) 0.0123(6) Uani 0.1 1 d . . P
H12A H -0.0843 0.5416 0.6039 0.015 Uiso 0.1 1 calc R U P
N1 N 0.9525(6) 0.3682(2) 0.7957(4) 0.0236(10) Uani 1 1 d . . .
O1 O 0.8714(5) 0.54605(17) 0.8902(3) 0.0218(9) Uani 1 1 d . . .
O2 O 0.6541(5) 0.55179(18) 0.7616(3) 0.0258(9) Uani 1 1 d . . .
O3 O 0.3492(5) 0.50039(16) 0.8168(3) 0.0199(8) Uani 1 1 d . . .
O4 O 0.4624(4) 0.45307(17) 0.7239(3) 0.0211(8) Uani 1 1 d . . .
O5 O 0.5670(5) 0.55857(17) 0.9639(3) 0.0264(9) Uani 1 1 d . . .
O6 O 0.8169(5) 0.43222(17) 0.8507(3) 0.0251(9) Uani 1 1 d . . .
O7 O 0.4579(5) 0.59228(17) 1.0758(3) 0.0248(9) Uani 1 1 d . . .
O8 O 0.8011(5) 0.47550(18) 1.0435(3) 0.0241(9) Uani 1 1 d . . .
H8A H 0.7985 0.4995 1.0947 0.029 Uiso 1 1 calc R U .
H8B H 0.8720 0.4459 1.0575 0.029 Uiso 1 1 calc R U .
S1 S 0.75933(19) 0.63539(7) 0.65070(11) 0.0284(4) Uani 1 1 d . . .
S2 S 0.1598(3) 0.43008(9) 0.56164(15) 0.0462(5) Uani 1 1 d . . .
S3 S 0.4596(2) 0.70368(7) 1.02646(12) 0.0304(4) Uani 1 1 d . . .
Y1 Y 0.63244(6) 0.48933(2) 0.88263(4) 0.0168(2) Uani 1 1 d . . .

loop_
_atom_site_aniso_label
_atom_site_aniso_U_11
_atom_site_aniso_U_22
_atom_site_aniso_U_33
_atom_site_aniso_U_23
_atom_site_aniso_U_13
_atom_site_aniso_U_12
C1 0.016(3) 0.022(3) 0.021(3) -0.004(2) 0.003(2) 0.001(2)
C2 0.016(3) 0.022(3) 0.020(3) -0.001(2) 0.002(2) 0.000(2)
C3 0.027(3) 0.016(3) 0.035(3) 0.010(2) 0.022(3) 0.004(2)
C4 0.022(3) 0.026(3) 0.017(3) -0.001(2) 0.004(2) -0.003(2)
C5 0.026(3) 0.045(4) 0.027(3) -0.001(3) 0.006(3) -0.007(3)
C6 0.028(3) 0.037(4) 0.040(4) -0.002(3) 0.012(3) -0.012(3)
C7 0.048(4) 0.036(4) 0.038(4) 0.005(3) 0.021(3) -0.008(3)
C8 0.030(3) 0.031(3) 0.025(3) 0.007(3) 0.007(3) 0.006(3)
C9 0.015(3) 0.024(3) 0.023(3) 0.000(2) 0.005(2) -0.001(2)
C10 0.020(3) 0.017(3) 0.022(3) 0.001(2) 0.005(2) -0.005(2)
C11 0.0037(13) 0.0201(15) 0.0105(13) 0.0068(11) -0.0019(11) -0.0027(11)
C12 0.0037(13) 0.0201(15) 0.0105(13) 0.0068(11) -0.0019(11) -0.0027(11)
C13 0.0037(13) 0.0201(15) 0.0105(13) 0.0068(11) -0.0019(11) -0.0027(11)
C14 0.027(3) 0.034(4) 0.028(3) 0.009(3) 0.011(3) 0.006(3)
C15 0.016(3) 0.032(3) 0.036(3) 0.007(3) -0.001(3) 0.000(2)
C16 0.041(4) 0.025(3) 0.023(3) 0.004(3) -0.003(3) -0.007(3)
C17 0.030(3) 0.028(3) 0.022(3) -0.003(2) 0.010(3) 0.004(3)
C18 0.019(3) 0.031(3) 0.024(3) 0.005(2) 0.006(2) 0.004(2)
C19 0.011(2) 0.019(3) 0.023(3) -0.001(2) 0.000(2) 0.000(2)
C20 0.019(3) 0.018(3) 0.020(3) -0.001(2) 0.005(2) 0.001(2)
C21 0.017(3) 0.019(3) 0.031(3) 0.015(2) -0.010(2) -0.008(2)
C22 0.022(3) 0.025(3) 0.026(3) 0.001(2) 0.004(2) -0.003(2)
C23 0.032(3) 0.038(4) 0.028(3) -0.001(3) 0.006(3) -0.007(3)
C24 0.036(4) 0.032(4) 0.031(3) 0.011(3) 0.005(3) -0.009(3)
C25 0.023(3) 0.022(3) 0.045(4) 0.008(3) -0.003(3) 0.000(3)
C26 0.028(3) 0.025(3) 0.032(3) -0.002(3) 0.003(3) 0.003(3)
C27 0.018(3) 0.027(3) 0.020(3) -0.004(2) -0.002(2) -0.004(2)
C28 0.020(3) 0.027(3) 0.024(3) -0.001(2) 0.005(2) -0.001(2)
C29 0.021(3) 0.040(4) 0.034(3) 0.000(3) 0.000(3) 0.007(3)
C30 0.037(4) 0.033(4) 0.034(3) -0.010(3) 0.011(3) 0.001(3)
C12A 0.0037(13) 0.0201(15) 0.0105(13) 0.0068(11) -0.0019(11) -0.0027(11)
N1 0.019(2) 0.026(3) 0.027(3) -0.004(2) 0.008(2) 0.001(2)
O1 0.019(2) 0.024(2) 0.022(2) 0.0034(16) 0.0057(16) -0.0030(16)
O2 0.023(2) 0.029(2) 0.023(2) 0.0041(17) 0.0021(17) -0.0050(18)
O3 0.0155(19) 0.026(2) 0.0170(19) -0.0043(16) 0.0037(16) -0.0008(16)
O4 0.0130(18) 0.027(2) 0.0215(19) -0.0008(16) 0.0028(15) -0.0001(16)
O5 0.023(2) 0.023(2) 0.030(2) -0.0058(17) 0.0027(18) 0.0040(17)
O6 0.021(2) 0.027(2) 0.029(2) -0.0021(18) 0.0089(18) 0.0046(17)
O7 0.025(2) 0.024(2) 0.026(2) 0.0038(17) 0.0086(17) -0.0021(18)
O8 0.021(2) 0.033(2) 0.0173(19) -0.0027(17) 0.0050(16) 0.0039(18)
S1 0.0242(8) 0.0333(9) 0.0266(8) 0.0038(6) 0.0058(6) -0.0033(6)
S2 0.0399(11) 0.0530(13) 0.0409(10) 0.0013(9) 0.0045(9) -0.0021(9)
S3 0.0348(9) 0.0258(8) 0.0321(8) 0.0001(6) 0.0125(7) 0.0012(7)
Y1 0.0147(3) 0.0181(3) 0.0169(3) -0.00017(19) 0.0033(2) -0.00025(19)

loop_
_atom_type_symbol
_atom_type_description
_atom_type_scat_dispersion_real
_atom_type_scat_dispersion_imag
_atom_type_scat_source
C C 0.0033 0.0016 'International Tables Vol C Tables 4.2.6.8 and 6.1.1.4'
H H 0.0000 0.0000 'International Tables Vol C Tables 4.2.6.8 and 6.1.1.4'
N N 0.0061 0.0033 'International Tables Vol C Tables 4.2.6.8 and 6.1.1.4'
O O 0.0106 0.0060 'International Tables Vol C Tables 4.2.6.8 and 6.1.1.4'
S S 0.1246 0.1234 'International Tables Vol C Tables 4.2.6.8 and 6.1.1.4'
Y Y -2.7962 3.5667 'International Tables Vol C Tables 4.2.6.8 and 6.1.1.4'

loop_
_geom_angle_atom_site_label_1
_geom_angle_atom_site_label_2
_geom_angle_atom_site_label_3
_geom_angle
_geom_angle_site_symmetry_1
_geom_angle_site_symmetry_3
O2 C1 O1 120.4(5) . .
O2 C1 C2 118.8(5) . .
O1 C1 C2 120.8(5) . .
O2 C1 Y1 57.5(3) . .
O1 C1 Y1 62.9(3) . .
C2 C1 Y1 175.9(4) . .
C3 C2 C1 127.7(5) . .
C3 C2 S1 114.3(4) . .
C1 C2 S1 118.0(4) . .
C2 C3 C4 108.5(5) . .
C2 C3 H3 125.7 . .
C4 C3 H3 125.7 . .
C5 C4 C9 119.3(5) . .
C5 C4 C3 127.1(6) . .
C9 C4 C3 113.6(5) . .
C6 C5 C4 119.8(6) . .
C6 C5 H5 120.1 . .
C4 C5 H5 120.1 . .
C5 C6 C7 121.0(6) . .
C5 C6 H6 119.5 . .
C7 C6 H6 119.5 . .
C8 C7 C6 121.1(6) . .
C8 C7 H7 119.4 . .
C6 C7 H7 119.4 . .
C7 C8 C9 118.2(6) . .
C7 C8 H8 120.9 . .
C9 C8 H8 120.9 . .
C8 C9 C4 120.6(5) . .
C8 C9 S1 126.7(5) . .
C4 C9 S1 112.5(4) . .
O4 C10 O3 121.2(5) . .
O4 C10 C11 122.6(5) . .
O3 C10 C11 116.2(5) . .
O4 C10 Y1 62.8(3) . .
O3 C10 Y1 58.5(3) . .
C11 C10 Y1 174.1(4) . .
C10 C11 C12 120.2(4) . .
C10 C11 S2 117.8(4) . .
C12 C11 S2 122.0(3) . .
C12A C12 C11 129(2) . .
C12A C12 C13 55(2) . .
C11 C12 C13 93.2(4) . .
C12A C12 H12 115.1 . .
C11 C12 H12 115.1 . .
C13 C12 H12 115.1 . .
C12A C13 C18 139(2) . .
C12A C13 C14 84(2) . .
C18 C13 C14 119.7(5) . .
C12A C13 C12 49(2) . .
C18 C13 C12 118.7(4) . .
C14 C13 C12 121.5(5) . .
C15 C14 C13 117.9(6) . .
C15 C14 C12A 147.1(16) . .
C13 C14 C12A 47.1(16) . .
C15 C14 H14 106.3 . .
C13 C14 H14 106.3 . .
C12A C14 H14 106.3 . .
C14 C15 C16 121.4(6) . .
C14 C15 H15 119.3 . .
C16 C15 H15 119.3 . .
C17 C16 C15 120.8(6) . .
C17 C16 H16 119.6 . .
C15 C16 H16 119.6 . .
C16 C17 C18 119.4(6) . .
C16 C17 H17 120.3 . .
C18 C17 H17 120.3 . .
C17 C18 C13 120.8(5) . .
C17 C18 S2 123.9(5) . .
C13 C18 S2 115.3(4) . .
O7 C19 O5 125.5(5) . .
O7 C19 C20 116.7(5) . .
O5 C19 C20 117.8(5) . .
C21 C20 C19 127.3(5) . .
C21 C20 S3 115.5(4) . .
C19 C20 S3 117.2(4) . .
C20 C21 C22 107.1(6) . .
C20 C21 H21 126.4 . .
C22 C21 H21 126.4 . .
C23 C22 C27 118.9(6) . .
C23 C22 C21 127.3(6) . .
C27 C22 C21 113.8(6) . .
C24 C23 C22 119.7(7) . .
C24 C23 H23 120.1 . .
C22 C23 H23 120.1 . .
C23 C24 C25 121.0(6) . .
C23 C24 H24 119.5 . .
C25 C24 H24 119.5 . .
C26 C25 C24 120.5(6) . .
C26 C25 H25 119.8 . .
C24 C25 H25 119.8 . .
C25 C26 C27 118.6(6) . .
C25 C26 H26 120.7 . .
C27 C26 H26 120.7 . .
C26 C27 C22 121.4(6) . .
C26 C27 S3 125.6(5) . .
C22 C27 S3 113.0(5) . .
O6 C28 N1 124.2(5) . .
O6 C28 H28 117.9 . .
N1 C28 H28 117.9 . .
N1 C29 H29A 109.5 . .
N1 C29 H29B 109.5 . .
H29A C29 H29B 109.5 . .
N1 C29 H29C 109.5 . .
H29A C29 H29C 109.5 . .
H29B C29 H29C 109.5 . .
N1 C30 H30A 109.5 . .
N1 C30 H30B 109.5 . .
H30A C30 H30B 109.5 . .
N1 C30 H30C 109.5 . .
H30A C30 H30C 109.5 . .
H30B C30 H30C 109.5 . .
C12 C12A C13 76(3) . .
C12 C12A C14 114(3) . .
C13 C12A C14 48.8(16) . .
C12 C12A H12A 117.9 . .
C13 C12A H12A 117.9 . .
C14 C12A H12A 117.9 . .
C28 N1 C30 121.9(5) . .
C28 N1 C29 121.4(5) . .
C30 N1 C29 116.3(5) . .
C1 O1 Y1 90.0(3) . .
C1 O2 Y1 95.7(4) . .
C10 O3 Y1 93.7(3) . .
C10 O4 Y1 90.8(3) . .
C19 O5 Y1 175.2(4) . .
C28 O6 Y1 139.3(4) . .
C19 O7 Y1 121.7(4) . 3_667
Y1 O8 H8A 120.0 . .
Y1 O8 H8B 120.0 . .
H8A O8 H8B 120.0 . .
C9 S1 C2 91.1(3) . .
C18 S2 C11 90.5(3) . .
C27 S3 C20 90.6(3) . .
O5 Y1 O6 151.86(16) . .
O5 Y1 O7 113.38(16) . 3_667
O6 Y1 O7 78.77(15) . 3_667
O5 Y1 O8 78.25(15) . .
O6 Y1 O8 80.06(15) . .
O7 Y1 O8 77.53(15) 3_667 .
O5 Y1 O3 73.88(15) . .
O6 Y1 O3 134.25(15) . .
O7 Y1 O3 79.40(15) 3_667 .
O8 Y1 O3 132.59(14) . .
O5 Y1 O2 86.79(16) . .
O6 Y1 O2 93.59(16) . .
O7 Y1 O2 150.25(15) 3_667 .
O8 Y1 O2 129.90(15) . .
O3 Y1 O2 86.10(14) . .
O5 Y1 O4 125.31(14) . .
O6 Y1 O4 81.56(14) . .
O7 Y1 O4 75.54(14) 3_667 .
O8 Y1 O4 149.81(15) . .
O3 Y1 O4 54.17(13) . .
O2 Y1 O4 74.91(14) . .
O5 Y1 O1 82.39(15) . .
O6 Y1 O1 75.32(15) . .
O7 Y1 O1 146.05(14) 3_667 .
O8 Y1 O1 76.71(14) . .
O3 Y1 O1 134.55(14) . .
O2 Y1 O1 53.88(13) . .
O4 Y1 O1 121.07(13) . .
O5 Y1 C10 100.60(17) . .
O6 Y1 C10 107.17(17) . .
O7 Y1 C10 75.18(16) 3_667 .
O8 Y1 C10 149.60(16) . .
O3 Y1 C10 27.81(16) . .
O2 Y1 C10 79.88(15) . .
O4 Y1 C10 26.37(15) . .
O1 Y1 C10 133.58(15) . .
O5 Y1 C1 83.21(17) . .
O6 Y1 C1 84.63(16) . .
O7 Y1 C1 162.98(16) 3_667 .
O8 Y1 C1 103.44(16) . .
O3 Y1 C1 110.31(15) . .
O2 Y1 C1 26.74(15) . .
O4 Y1 C1 98.44(15) . .
O1 Y1 C1 27.16(15) . .
C10 Y1 C1 106.59(16) . .

loop_
_geom_bond_atom_site_label_1
_geom_bond_atom_site_label_2
_geom_bond_distance
_geom_bond_site_symmetry_2
C1 O2 1.267(7) .
C1 O1 1.279(7) .
C1 C2 1.471(8) .
C1 Y1 2.802(6) .
C2 C3 1.435(8) .
C2 S1 1.738(6) .
C3 C4 1.451(8) .
C3 H3 0.9500 .
C4 C5 1.396(9) .
C4 C9 1.418(8) .
C5 C6 1.381(10) .
C5 H5 0.9500 .
C6 C7 1.396(10) .
C6 H6 0.9500 .
C7 C8 1.385(10) .
C7 H7 0.9500 .
C8 C9 1.415(8) .
C8 H8 0.9500 .
C9 S1 1.727(6) .
C10 O4 1.236(7) .
C10 O3 1.300(7) .
C10 C11 1.485(7) .
C10 Y1 2.781(6) .
C11 C12 1.629(7) .
C11 S2 1.722(6) .
C12 C12A 1.27(5) .
C12 C13 1.633(7) .
C12 H12 1.0000 .
C13 C12A 1.38(5) .
C13 C18 1.414(8) .
C13 C14 1.418(8) .
C14 C15 1.387(9) .
C14 C12A 1.88(5) .
C14 H14 1.0000 .
C15 C16 1.409(10) .
C15 H15 0.9500 .
C16 C17 1.364(9) .
C16 H16 0.9500 .
C17 C18 1.391(9) .
C17 H17 0.9500 .
C18 S2 1.707(6) .
C19 O7 1.257(7) .
C19 O5 1.264(7) .
C19 C20 1.490(8) .
C20 C21 1.437(8) .
C20 S3 1.755(6) .
C21 C22 1.481(8) .
C21 H21 0.9500 .
C22 C23 1.404(9) .
C22 C27 1.419(9) .
C23 C24 1.376(10) .
C23 H23 0.9500 .
C24 C25 1.410(10) .
C24 H24 0.9500 .
C25 C26 1.389(10) .
C25 H25 0.9500 .
C26 C27 1.395(9) .
C26 H26 0.9500 .
C27 S3 1.732(6) .
C28 O6 1.244(7) .
C28 N1 1.319(8) .
C28 H28 0.9500 .
C29 N1 1.464(8) .
C29 H29A 0.9800 .
C29 H29B 0.9800 .
C29 H29C 0.9800 .
C30 N1 1.464(8) .
C30 H30A 0.9800 .
C30 H30B 0.9800 .
C30 H30C 0.9800 .
C12A H12A 1.0000 .
O1 Y1 2.494(4) .
O2 Y1 2.376(4) .
O3 Y1 2.375(4) .
O4 Y1 2.473(4) .
O5 Y1 2.252(4) .
O6 Y1 2.294(4) .
O7 Y1 2.335(4) 3_667
O8 Y1 2.345(4) .
O8 H8A 0.9500 .
O8 H8B 0.9500 .
Y1 O7 2.335(4) 3_667

loop_
_geom_torsion_atom_site_label_1
_geom_torsion_atom_site_label_2
_geom_torsion_atom_site_label_3
_geom_torsion_atom_site_label_4
_geom_torsion
_geom_torsion_site_symmetry_4
O2 C1 C2 C3 179.7(6) .
O1 C1 C2 C3 -1.3(9) .
O2 C1 C2 S1 -1.1(7) .
O1 C1 C2 S1 177.9(4) .
C1 C2 C3 C4 177.6(5) .
S1 C2 C3 C4 -1.6(6) .
C2 C3 C4 C5 -175.2(6) .
C2 C3 C4 C9 1.4(7) .
C9 C4 C5 C6 -0.5(10) .
C3 C4 C5 C6 175.9(6) .
C4 C5 C6 C7 0.4(11) .
C5 C6 C7 C8 -0.4(11) .
C6 C7 C8 C9 0.5(11) .
C7 C8 C9 C4 -0.7(10) .
C7 C8 C9 S1 -175.6(5) .
C5 C4 C9 C8 0.7(9) .
C3 C4 C9 C8 -176.2(6) .
C5 C4 C9 S1 176.2(5) .
C3 C4 C9 S1 -0.6(7) .
O4 C10 C11 C12 176.2(5) .
O3 C10 C11 C12 -3.7(7) .
O4 C10 C11 S2 -4.8(7) .
O3 C10 C11 S2 175.3(4) .
C10 C11 C12 C12A 137(3) .
S2 C11 C12 C12A -42(3) .
C10 C11 C12 C13 -176.9(4) .
S2 C11 C12 C13 4.1(5) .
C11 C12 C13 C12A -136(3) .
C12A C12 C13 C18 131(3) .
C11 C12 C13 C18 -4.9(6) .
C12A C12 C13 C14 -46(3) .
C11 C12 C13 C14 177.5(5) .
C12A C13 C14 C15 144(2) .
C18 C13 C14 C15 -0.6(9) .
C12 C13 C14 C15 176.9(5) .
C18 C13 C14 C12A -144(2) .
C12 C13 C14 C12A 33(2) .
C13 C14 C15 C16 0.6(10) .
C12A C14 C15 C16 54(3) .
C14 C15 C16 C17 -0.2(10) .
C15 C16 C17 C18 -0.2(10) .
C16 C17 C18 C13 0.1(10) .
C16 C17 C18 S2 178.2(5) .
C12A C13 C18 C17 -118(3) .
C14 C13 C18 C17 0.3(9) .
C12 C13 C18 C17 -177.3(5) .
C12A C13 C18 S2 64(3) .
C14 C13 C18 S2 -178.0(5) .
C12 C13 C18 S2 4.5(7) .
O7 C19 C20 C21 179.2(5) .
O5 C19 C20 C21 -1.7(8) .
O7 C19 C20 S3 0.2(7) .
O5 C19 C20 S3 179.3(4) .
C19 C20 C21 C22 -179.2(5) .
S3 C20 C21 C22 -0.2(6) .
C20 C21 C22 C23 -178.3(6) .
C20 C21 C22 C27 0.0(7) .
C27 C22 C23 C24 -0.5(9) .
C21 C22 C23 C24 177.7(6) .
C22 C23 C24 C25 1.3(10) .
C23 C24 C25 C26 -1.5(10) .
C24 C25 C26 C27 0.8(9) .
C25 C26 C27 C22 0.0(9) .
C25 C26 C27 S3 -178.6(5) .
C23 C22 C27 C26 -0.2(9) .
C21 C22 C27 C26 -178.6(5) .
C23 C22 C27 S3 178.6(5) .
C21 C22 C27 S3 0.2(7) .
C11 C12 C12A C13 62(3) .
C11 C12 C12A C14 93(3) .
C13 C12 C12A C14 30.7(17) .
C18 C13 C12A C12 -89(3) .
C14 C13 C12A C12 141.7(19) .
C18 C13 C12A C14 130(2) .
C12 C13 C12A C14 -141.7(19) .
C15 C14 C12A C12 -116(3) .
C13 C14 C12A C12 -41(2) .
C15 C14 C12A C13 -75(3) .
O6 C28 N1 C30 -171.5(6) .
O6 C28 N1 C29 0.3(10) .
O2 C1 O1 Y1 -2.9(6) .
C2 C1 O1 Y1 178.2(5) .
O1 C1 O2 Y1 3.0(6) .
C2 C1 O2 Y1 -178.0(4) .
O4 C10 O3 Y1 -2.7(6) .
C11 C10 O3 Y1 177.1(4) .
O3 C10 O4 Y1 2.6(6) .
C11 C10 O4 Y1 -177.2(5) .
N1 C28 O6 Y1 -176.0(4) .
O5 C19 O7 Y1 -15.2(7) 3_667
C20 C19 O7 Y1 163.8(3) 3_667
C8 C9 S1 C2 175.0(6) .
C4 C9 S1 C2 -0.3(5) .
C3 C2 S1 C9 1.1(5) .
C1 C2 S1 C9 -178.2(5) .
C17 C18 S2 C11 -179.5(6) .
C13 C18 S2 C11 -1.3(5) .
C10 C11 S2 C18 178.8(4) .
C12 C11 S2 C18 -2.2(5) .
C26 C27 S3 C20 178.5(5) .
C22 C27 S3 C20 -0.2(5) .
C21 C20 S3 C27 0.2(5) .
C19 C20 S3 C27 179.3(4) .
